data_4033278
loop_
_publ_author_name
'Mai, Zhen-Peng'
'Ni, Gang'
'Liu, Yan-Fei'
'Li, Yu-Huan'
'Li, Li'
'Li, Jia-Yuan'
'Yu, De-Quan'

_publ_section_title
;
 Secoheliosphanes A and B and secoheliospholane A, three diterpenoids with
 unusual seco-jatrophane and seco-jatropholane skeletons from Euphorbia
 helioscopia.
;
_journal_name_full 'The Journal of organic chemistry'
_journal_paper_doi 10.1021/acs.joc.7b02558
_journal_year 2017
_chemical_formula_moiety 'C31 H40 O10'
_chemical_formula_sum 'C31 H40 O10'
_chemical_formula_weight 572.63
_space_group_crystal_system orthorhombic
_space_group_IT_number 19
_space_group_name_Hall 'P 2ac 2ab'
_space_group_name_H-M_alt 'P 21 21 21'
_symmetry_space_group_name_Hall 'P 2ac 2ab'
_symmetry_space_group_name_H-M 'P 21 21 21'
_atom_sites_solution_hydrogens geom
_audit_creation_date 2017-04-17
_audit_creation_method
;
  Olex2 1.1
  (compiled 2011.02.15 svn.r1672, GUI svn.r3494)
;
_cell_angle_alpha 90
_cell_angle_beta 90
_cell_angle_gamma 90
_cell_formula_units_Z 4
_cell_length_a 8.37266(19)
_cell_length_b 12.3721(3)
_cell_length_c 28.5539(7)
_cell_measurement_reflns_used 4429
_cell_measurement_temperature 103.5
_cell_measurement_theta_max 70.9507
_cell_measurement_theta_min 3.8906
_cell_volume 2957.82(12)
_computing_cell_refinement
;
CrysAlisPro, Agilent Technologies,
Version 1.171.35.11 (release 16-05-2011 CrysAlis171 .NET)
(compiled May 16 2011,17:55:39)
;
_computing_data_collection
;
CrysAlisPro, Agilent Technologies,
Version 1.171.35.11 (release 16-05-2011 CrysAlis171 .NET)
(compiled May 16 2011,17:55:39)
;
_computing_data_reduction
;
CrysAlisPro, Agilent Technologies,
Version 1.171.35.11 (release 16-05-2011 CrysAlis171 .NET)
(compiled May 16 2011,17:55:39)
;
_computing_molecular_graphics
;
O. V. Dolomanov, L. J. Bourhis, R. J. Gildea, J. A. K. Howard and H. Puschmann,
OLEX2: a complete structure solution, refinement and analysis program.
J. Appl. Cryst. (2009). 42, 339-341.
;
_computing_publication_material
;
O. V. Dolomanov, L. J. Bourhis, R. J. Gildea, J. A. K. Howard and H. Puschmann,
OLEX2: a complete structure solution, refinement and analysis program.
J. Appl. Cryst. (2009). 42, 339-341.
;
_computing_structure_refinement 'SHELXL-2014/7 (Sheldrick, 2014)'
_computing_structure_solution 'A short history of SHELX (Sheldrick, 2007)/Bruker'
_diffrn_ambient_temperature 103.5
_diffrn_detector_area_resol_mean 16.0971
_diffrn_measured_fraction_theta_full 0.997
_diffrn_measured_fraction_theta_max 0.981
_diffrn_measurement_details
;
#__ type_ start__ end____ width___ exp.time_
  1 omega  -52.00    7.00   1.0000    1.5000
omega____ theta____ kappa____ phi______ frames
    -       -8.5000  111.0000  -60.0000 59

#__ type_ start__ end____ width___ exp.time_
  2 omega  -28.00   54.00   1.0000    1.5000
omega____ theta____ kappa____ phi______ frames
    -       36.7919  -77.0000  120.0000 82

#__ type_ start__ end____ width___ exp.time_
  3 omega  -17.00   35.00   1.0000    1.5000
omega____ theta____ kappa____ phi______ frames
    -       36.7919  -89.0000   82.0000 52

#__ type_ start__ end____ width___ exp.time_
  4 omega   19.00  105.00   1.0000    1.5000
omega____ theta____ kappa____ phi______ frames
    -       36.7919   37.0000  -90.0000 86

#__ type_ start__ end____ width___ exp.time_
  5 omega   10.00   36.00   1.0000    1.5000
omega____ theta____ kappa____ phi______ frames
    -       36.7919  -37.0000 -120.0000 26

#__ type_ start__ end____ width___ exp.time_
  6 omega  121.00  168.00   1.0000    4.5000
omega____ theta____ kappa____ phi______ frames
    -      108.0000   45.0000   60.0000 47

#__ type_ start__ end____ width___ exp.time_
  7 omega   44.00   89.00   1.0000    4.5000
omega____ theta____ kappa____ phi______ frames
    -      108.0000  -45.0000  -60.0000 45

#__ type_ start__ end____ width___ exp.time_
  8 omega   41.00   73.00   1.0000    4.5000
omega____ theta____ kappa____ phi______ frames
    -      108.0000  -45.0000 -180.0000 32

#__ type_ start__ end____ width___ exp.time_
  9 omega  137.00  169.00   1.0000    4.5000
omega____ theta____ kappa____ phi______ frames
    -      108.0000   45.0000  120.0000 32

#__ type_ start__ end____ width___ exp.time_
 10 omega   93.00  119.00   1.0000    4.5000
omega____ theta____ kappa____ phi______ frames
    -      108.0000   45.0000  120.0000 26

#__ type_ start__ end____ width___ exp.time_
 11 omega   40.00   91.00   1.0000    4.5000
omega____ theta____ kappa____ phi______ frames
    -      108.0000  -45.0000 -150.0000 51

#__ type_ start__ end____ width___ exp.time_
 12 omega   98.00  172.00   1.0000    4.5000
omega____ theta____ kappa____ phi______ frames
    -      108.0000   45.0000  -60.0000 74

#__ type_ start__ end____ width___ exp.time_
 13 omega   39.00  177.00   1.0000    4.5000
omega____ theta____ kappa____ phi______ frames
    -      108.0000    0.0000  -90.0000 138
;
_diffrn_measurement_device_type 'Xcalibur, Eos, Gemini'
_diffrn_measurement_method '\w scans'
_diffrn_orient_matrix_UB_11 0.1301708000
_diffrn_orient_matrix_UB_12 -0.0872627000
_diffrn_orient_matrix_UB_13 -0.0049328000
_diffrn_orient_matrix_UB_21 0.0883507000
_diffrn_orient_matrix_UB_22 0.0714061000
_diffrn_orient_matrix_UB_23 -0.0357886000
_diffrn_orient_matrix_UB_31 0.0951974000
_diffrn_orient_matrix_UB_32 0.0531210000
_diffrn_orient_matrix_UB_33 0.0400415000
_diffrn_radiation_monochromator graphite
_diffrn_radiation_type 'Cu K\a'
_diffrn_radiation_wavelength 1.5418
_diffrn_reflns_av_R_equivalents 0.0300
_diffrn_reflns_av_unetI/netI 0.0466
_diffrn_reflns_Laue_measured_fraction_full 0.997
_diffrn_reflns_Laue_measured_fraction_max 0.981
_diffrn_reflns_limit_h_max 9
_diffrn_reflns_limit_h_min -9
_diffrn_reflns_limit_k_max 14
_diffrn_reflns_limit_k_min -14
_diffrn_reflns_limit_l_max 34
_diffrn_reflns_limit_l_min -31
_diffrn_reflns_number 10223
_diffrn_reflns_point_group_measured_fraction_full 0.996
_diffrn_reflns_point_group_measured_fraction_max 0.970
_diffrn_reflns_theta_full 67.684
_diffrn_reflns_theta_max 71.089
_diffrn_reflns_theta_min 3.894
_diffrn_source 'Enhance (Cu) X-ray Source'
_exptl_absorpt_coefficient_mu 0.792
_exptl_absorpt_correction_T_max 1.00000
_exptl_absorpt_correction_T_min 0.86128
_exptl_absorpt_correction_type multi-scan
_exptl_absorpt_process_details
;
CrysAlisPro, Agilent Technologies,
Version 1.171.35.11 (release 16-05-2011 CrysAlis171 .NET)
(compiled May 16 2011,17:55:39)
Empirical absorption correction using spherical harmonics,
 implemented in SCALE3 ABSPACK scaling algorithm.
;
_exptl_crystal_density_diffrn 1.286
_exptl_crystal_F_000 1224
_exptl_crystal_size_max 0.400
_exptl_crystal_size_mid 0.110
_exptl_crystal_size_min 0.090
_refine_diff_density_max 0.262
_refine_diff_density_min -0.210
_refine_diff_density_rms 0.041
_refine_ls_abs_structure_details
;
 Flack x determined using 2096 quotients [(I+)-(I-)]/[(I+)+(I-)]
 (Parsons, Flack and Wagner, Acta Cryst. B69 (2013) 249-259).
;
_refine_ls_abs_structure_Flack 0.03(11)
_refine_ls_extinction_method none
_refine_ls_goodness_of_fit_ref 1.027
_refine_ls_hydrogen_treatment constr
_refine_ls_matrix_type full
_refine_ls_number_parameters 379
_refine_ls_number_reflns 5555
_refine_ls_number_restraints 0
_refine_ls_restrained_S_all 1.027
_refine_ls_R_factor_all 0.0405
_refine_ls_R_factor_gt 0.0378
_refine_ls_shift/su_max 0.000
_refine_ls_shift/su_mean 0.000
_refine_ls_structure_factor_coef Fsqd
_refine_ls_weighting_details 'w=1/[\s^2^(Fo^2^)+(0.0471P)^2^+0.2329P] where P=(Fo^2^+2Fc^2^)/3'
_refine_ls_weighting_scheme calc
_refine_ls_wR_factor_gt 0.0918
_refine_ls_wR_factor_ref 0.0944
_reflns_Friedel_coverage 0.736
_reflns_Friedel_fraction_full 0.994
_reflns_Friedel_fraction_max 0.955
_reflns_number_gt 5254
_reflns_number_total 5555
_reflns_threshold_expression 'I > 2\s(I)'
_cod_data_source_file jo7b02558_si_002.cif
_cod_data_source_block exp_4852
_cod_original_cell_volume 2957.83(12)
_cod_database_code 4033278
_reflns_odcompleteness_completeness 99.87
_reflns_odcompleteness_iscentric 1
_reflns_odcompleteness_theta 66.97
_shelx_estimated_absorpt_t_max 0.932
_shelx_estimated_absorpt_t_min 0.742
_shelx_shelxl_version_number 2014/7
_shelx_space_group_comment
;
The symmetry employed for this shelxl refinement is uniquely defined
by the following loop, which should always be used as a source of
symmetry information in preference to the above space-group names.
They are only intended as comments.
;

loop_
_space_group_symop_operation_xyz
'x, y, z'
'-x+1/2, -y, z+1/2'
'x+1/2, -y+1/2, -z'
'-x, y+1/2, -z+1/2'

loop_
_atom_site_label
_atom_site_type_symbol
_atom_site_fract_x
_atom_site_fract_y
_atom_site_fract_z
_atom_site_U_iso_or_equiv
_atom_site_adp_type
_atom_site_occupancy
_atom_site_site_symmetry_order
_atom_site_calc_flag
_atom_site_refinement_flags_posn
_atom_site_refinement_flags_adp
O9 O -0.1506(2) -0.86643(13) -0.12813(6) 0.0161(3) Uani 1 1 d . .
O1 O -0.2305(2) -0.93365(13) -0.03217(5) 0.0148(3) Uani 1 1 d . .
O5 O -0.0597(2) -1.34582(14) -0.11300(6) 0.0192(4) Uani 1 1 d . .
O7 O -0.4134(2) -1.03305(15) -0.20173(6) 0.0191(4) Uani 1 1 d . .
O2 O -0.3765(2) -0.96916(15) 0.03225(6) 0.0214(4) Uani 1 1 d . .
O4 O -0.0655(2) -1.33701(14) -0.03409(6) 0.0224(4) Uani 1 1 d . .
H4 H -0.0012 -1.3870 -0.0349 0.034 Uiso 1 1 calc R U
O3 O -0.1964(2) -1.15015(14) -0.02627(6) 0.0208(4) Uani 1 1 d . .
H3 H -0.1782 -1.1988 -0.0075 0.031 Uiso 1 1 calc R U
O10 O -0.1735(2) -0.73925(16) -0.18479(7) 0.0285(4) Uani 1 1 d . .
C22 C 0.0527(3) -0.9436(2) 0.01864(9) 0.0203(5) Uani 1 1 d . .
H22 H 0.0601 -0.9397 -0.0138 0.024 Uiso 1 1 calc R U
C12 C -0.1285(3) -1.13145(19) -0.15653(8) 0.0141(4) Uani 1 1 d . .
H12 H -0.2118 -1.1831 -0.1654 0.017 Uiso 1 1 calc R U
C1 C -0.4430(3) -0.85608(19) -0.13167(8) 0.0175(5) Uani 1 1 d . .
H1A H -0.5383 -0.8890 -0.1447 0.021 Uiso 1 1 calc R U
H1B H -0.4316 -0.7837 -0.1443 0.021 Uiso 1 1 calc R U
C8 C 0.1107(3) -1.2127(2) -0.07387(8) 0.0194(5) Uani 1 1 d . .
H8A H 0.1094 -1.1596 -0.0489 0.023 Uiso 1 1 calc R U
H8B H 0.1963 -1.2634 -0.0674 0.023 Uiso 1 1 calc R U
C7 C -0.0479(3) -1.27298(19) -0.07445(8) 0.0170(5) Uani 1 1 d . .
C3 C -0.3674(3) -0.9599(2) -0.06152(8) 0.0149(5) Uani 1 1 d . .
H3A H -0.4430 -1.0056 -0.0443 0.018 Uiso 1 1 calc R U
C4 C -0.3127(3) -1.01688(18) -0.10660(8) 0.0138(5) Uani 1 1 d . .
H4A H -0.4036 -1.0604 -0.1172 0.017 Uiso 1 1 calc R U
C6 C -0.1939(3) -1.19302(19) -0.07299(8) 0.0161(5) Uani 1 1 d . .
C14 C -0.2741(3) -0.96806(19) -0.19152(8) 0.0154(4) Uani 1 1 d . .
H14 H -0.2651 -0.9085 -0.2140 0.019 Uiso 1 1 calc R U
C27 C -0.2492(3) -0.95118(19) 0.01370(8) 0.0159(5) Uani 1 1 d . .
C15 C -0.2962(3) -0.92403(19) -0.14202(8) 0.0149(5) Uani 1 1 d . .
C30 C -0.1069(3) -0.7760(2) -0.15099(9) 0.0207(5) Uani 1 1 d . .
C17 C -0.3495(3) -1.25313(19) -0.08213(9) 0.0195(5) Uani 1 1 d . .
H17A H -0.4381 -1.2069 -0.0748 0.029 Uiso 1 1 calc R U
H17B H -0.3538 -1.3166 -0.0628 0.029 Uiso 1 1 calc R U
H17C H -0.3547 -1.2738 -0.1145 0.029 Uiso 1 1 calc R U
C13 C -0.1282(3) -1.0413(2) -0.19452(8) 0.0157(5) Uani 1 1 d . .
H13 H -0.0326 -0.9968 -0.1900 0.019 Uiso 1 1 calc R U
C18 C -0.0907(3) -1.3628(2) -0.19497(9) 0.0232(5) Uani 1 1 d . .
H18A H -0.1959 -1.3326 -0.1922 0.035 Uiso 1 1 calc R U
H18B H -0.0965 -1.4400 -0.1917 0.035 Uiso 1 1 calc R U
H18C H -0.0473 -1.3451 -0.2251 0.035 Uiso 1 1 calc R U
O6 O 0.2471(2) -1.08898(16) -0.12504(7) 0.0258(4) Uani 1 1 d . .
O8 O -0.4866(3) -0.9236(2) -0.26090(9) 0.0527(8) Uani 1 1 d . .
C10 C 0.0164(3) -1.3165(2) -0.15670(8) 0.0187(5) Uani 1 1 d . .
C21 C -0.0959(3) -0.94644(19) 0.04004(8) 0.0176(5) Uani 1 1 d . .
C11 C 0.0330(3) -1.19278(19) -0.15932(8) 0.0168(5) Uani 1 1 d . .
H11 H 0.0838 -1.1746 -0.1892 0.020 Uiso 1 1 calc R U
C5 C -0.1680(3) -1.09325(19) -0.10580(8) 0.0137(5) Uani 1 1 d . .
H5 H -0.0760 -1.0525 -0.0940 0.016 Uiso 1 1 calc R U
C23 C 0.1899(3) -0.9465(2) 0.04562(10) 0.0255(6) Uani 1 1 d . .
H23 H 0.2895 -0.9452 0.0312 0.031 Uiso 1 1 calc R U
C16 C -0.6193(3) -0.8409(2) -0.05866(10) 0.0247(6) Uani 1 1 d . .
H16A H -0.6812 -0.9036 -0.0666 0.037 Uiso 1 1 calc R U
H16B H -0.6677 -0.7779 -0.0722 0.037 Uiso 1 1 calc R U
H16C H -0.6154 -0.8332 -0.0252 0.037 Uiso 1 1 calc R U
C28 C -0.5075(3) -1.0034(3) -0.23782(9) 0.0270(6) Uani 1 1 d . .
C26 C -0.1051(4) -0.9499(2) 0.08888(9) 0.0242(6) Uani 1 1 d . .
H26 H -0.2045 -0.9506 0.1034 0.029 Uiso 1 1 calc R U
C2 C -0.4500(3) -0.85381(19) -0.07771(8) 0.0167(5) Uani 1 1 d . .
H2 H -0.3859 -0.7926 -0.0667 0.020 Uiso 1 1 calc R U
C24 C 0.1797(4) -0.9514(2) 0.09419(10) 0.0279(6) Uani 1 1 d . .
H24 H 0.2723 -0.9541 0.1122 0.033 Uiso 1 1 calc R U
C20 C -0.1215(3) -1.0907(2) -0.24396(8) 0.0201(5) Uani 1 1 d . .
H20A H -0.2029 -1.1449 -0.2470 0.030 Uiso 1 1 calc R U
H20B H -0.0186 -1.1230 -0.2489 0.030 Uiso 1 1 calc R U
H20C H -0.1387 -1.0350 -0.2668 0.030 Uiso 1 1 calc R U
C19 C 0.1802(3) -1.3697(2) -0.16054(9) 0.0249(6) Uani 1 1 d . .
H19A H 0.1693 -1.4465 -0.1569 0.037 Uiso 1 1 calc R U
H19B H 0.2490 -1.3419 -0.1365 0.037 Uiso 1 1 calc R U
H19C H 0.2255 -1.3542 -0.1907 0.037 Uiso 1 1 calc R U
C9 C 0.1434(3) -1.1562(2) -0.12002(8) 0.0182(5) Uani 1 1 d . .
C25 C 0.0321(4) -0.9522(2) 0.11570(9) 0.0302(6) Uani 1 1 d . .
H25 H 0.0251 -0.9544 0.1482 0.036 Uiso 1 1 calc R U
C31 C 0.0393(4) -0.7276(2) -0.12884(12) 0.0347(7) Uani 1 1 d . .
H31A H 0.1261 -0.7781 -0.1308 0.052 Uiso 1 1 calc R U
H31B H 0.0178 -0.7114 -0.0966 0.052 Uiso 1 1 calc R U
H31C H 0.0676 -0.6623 -0.1450 0.052 Uiso 1 1 calc R U
C29 C -0.6389(4) -1.0837(3) -0.24420(11) 0.0426(9) Uani 1 1 d . .
H29A H -0.7065 -1.0834 -0.2171 0.064 Uiso 1 1 calc R U
H29B H -0.5940 -1.1545 -0.2483 0.064 Uiso 1 1 calc R U
H29C H -0.7006 -1.0648 -0.2713 0.064 Uiso 1 1 calc R U

loop_
_atom_site_aniso_label
_atom_site_aniso_U_11
_atom_site_aniso_U_22
_atom_site_aniso_U_33
_atom_site_aniso_U_23
_atom_site_aniso_U_13
_atom_site_aniso_U_12
O9 0.0151(8) 0.0140(8) 0.0192(8) 0.0029(6) -0.0032(7) -0.0025(6)
O1 0.0148(8) 0.0154(8) 0.0140(7) -0.0002(6) 0.0003(6) -0.0007(6)
O5 0.0274(9) 0.0136(8) 0.0165(8) -0.0016(6) 0.0024(7) 0.0011(7)
O7 0.0175(9) 0.0225(9) 0.0174(8) 0.0010(7) -0.0029(7) -0.0052(7)
O2 0.0214(9) 0.0246(9) 0.0182(8) -0.0024(7) 0.0056(7) -0.0049(8)
O4 0.0325(11) 0.0176(8) 0.0170(8) 0.0036(7) 0.0029(7) 0.0089(8)
O3 0.0352(10) 0.0154(8) 0.0117(7) 0.0028(6) 0.0042(7) 0.0050(8)
O10 0.0289(11) 0.0237(9) 0.0330(10) 0.0129(8) -0.0082(9) -0.0067(8)
C22 0.0246(13) 0.0167(12) 0.0197(11) 0.0018(9) -0.0008(10) -0.0013(10)
C12 0.0153(11) 0.0147(10) 0.0122(10) -0.0006(8) 0.0000(9) -0.0006(9)
C1 0.0166(11) 0.0152(11) 0.0206(11) 0.0017(9) -0.0030(9) 0.0009(9)
C8 0.0212(12) 0.0206(12) 0.0163(11) -0.0023(10) -0.0041(10) 0.0055(10)
C7 0.0243(12) 0.0141(11) 0.0127(10) 0.0008(9) 0.0007(10) 0.0023(10)
C3 0.0127(11) 0.0148(11) 0.0172(10) -0.0001(9) 0.0004(9) -0.0024(9)
C4 0.0152(11) 0.0132(10) 0.0130(10) 0.0010(8) -0.0010(8) -0.0022(9)
C6 0.0212(12) 0.0142(11) 0.0128(10) 0.0006(9) 0.0027(9) 0.0009(9)
C14 0.0130(11) 0.0177(11) 0.0156(10) 0.0034(9) -0.0019(9) -0.0027(9)
C27 0.0225(12) 0.0104(10) 0.0147(10) -0.0017(8) 0.0039(10) -0.0009(10)
C15 0.0148(12) 0.0134(11) 0.0164(11) 0.0032(8) -0.0032(8) -0.0016(9)
C30 0.0195(13) 0.0153(12) 0.0274(12) 0.0045(10) -0.0007(10) -0.0023(10)
C17 0.0225(13) 0.0127(11) 0.0232(12) 0.0032(9) 0.0055(10) 0.0005(10)
C13 0.0164(11) 0.0177(11) 0.0130(10) 0.0014(9) -0.0003(9) -0.0030(10)
C18 0.0294(14) 0.0200(12) 0.0203(11) -0.0051(10) -0.0032(11) 0.0027(11)
O6 0.0219(10) 0.0283(9) 0.0272(9) -0.0017(8) -0.0017(8) -0.0058(8)
O8 0.0335(12) 0.082(2) 0.0429(13) 0.0388(14) -0.0203(11) -0.0207(13)
C10 0.0237(13) 0.0187(12) 0.0138(11) -0.0020(9) -0.0006(10) 0.0034(10)
C21 0.0249(13) 0.0105(10) 0.0174(11) -0.0008(8) 0.0010(10) -0.0002(9)
C11 0.0185(12) 0.0191(12) 0.0128(11) -0.0003(9) 0.0017(9) 0.0006(10)
C5 0.0149(11) 0.0140(11) 0.0124(10) 0.0013(8) 0.0006(8) 0.0002(9)
C23 0.0224(14) 0.0199(12) 0.0342(14) 0.0047(11) -0.0034(11) -0.0011(11)
C16 0.0204(14) 0.0224(13) 0.0312(13) 0.0019(10) 0.0049(11) 0.0068(11)
C28 0.0156(12) 0.0500(18) 0.0152(11) 0.0029(12) -0.0004(10) -0.0074(12)
C26 0.0326(15) 0.0232(13) 0.0169(11) 0.0007(10) 0.0023(10) 0.0006(12)
C2 0.0167(12) 0.0121(11) 0.0212(11) -0.0001(9) -0.0002(10) 0.0002(9)
C24 0.0357(16) 0.0154(12) 0.0326(14) 0.0016(11) -0.0166(12) 0.0012(12)
C20 0.0218(12) 0.0247(13) 0.0139(11) 0.0022(9) 0.0021(9) 0.0004(11)
C19 0.0267(14) 0.0246(13) 0.0235(13) -0.0044(10) -0.0001(11) 0.0072(11)
C9 0.0147(12) 0.0197(11) 0.0201(11) -0.0027(9) -0.0003(9) 0.0048(10)
C25 0.0466(17) 0.0252(14) 0.0189(12) 0.0005(11) -0.0082(12) 0.0022(13)
C31 0.0285(15) 0.0281(15) 0.0475(18) 0.0088(13) -0.0112(14) -0.0135(12)
C29 0.0290(16) 0.073(2) 0.0254(14) 0.0039(15) -0.0057(12) -0.0216(17)

loop_
_atom_type_symbol
_atom_type_description
_atom_type_scat_dispersion_real
_atom_type_scat_dispersion_imag
_atom_type_scat_source
C C 0.0181 0.0091 'International Tables Vol C Tables 4.2.6.8 and 6.1.1.4'
H H 0.0000 0.0000 'International Tables Vol C Tables 4.2.6.8 and 6.1.1.4'
O O 0.0492 0.0322 'International Tables Vol C Tables 4.2.6.8 and 6.1.1.4'

loop_
_geom_angle_atom_site_label_1
_geom_angle_atom_site_label_2
_geom_angle_atom_site_label_3
_geom_angle
C30 O9 C15 119.90(19)
C27 O1 C3 115.78(18)
C7 O5 C10 118.45(18)
C28 O7 C14 118.3(2)
C7 O4 H4 109.5
C6 O3 H3 109.5
C21 C22 H22 120.0
C23 C22 H22 120.0
C23 C22 C21 119.9(2)
C13 C12 H12 106.7
C13 C12 C5 115.51(19)
C11 C12 H12 106.7
C11 C12 C13 108.25(19)
C11 C12 C5 112.37(19)
C5 C12 H12 106.7
H1A C1 H1B 109.0
C15 C1 H1A 111.0
C15 C1 H1B 111.0
C15 C1 C2 103.62(19)
C2 C1 H1A 111.0
C2 C1 H1B 111.0
H8A C8 H8B 107.9
C7 C8 H8A 109.2
C7 C8 H8B 109.2
C9 C8 H8A 109.2
C9 C8 H8B 109.2
C9 C8 C7 111.9(2)
O5 C7 C8 112.2(2)
O5 C7 C6 111.3(2)
O4 C7 O5 105.62(18)
O4 C7 C8 111.0(2)
O4 C7 C6 104.55(19)
C8 C7 C6 111.66(19)
O1 C3 H3A 110.4
O1 C3 C4 110.46(19)
O1 C3 C2 109.44(19)
C4 C3 H3A 110.4
C4 C3 C2 105.70(18)
C2 C3 H3A 110.4
C3 C4 H4A 106.2
C15 C4 C3 103.61(18)
C15 C4 H4A 106.2
C5 C4 C3 120.29(19)
C5 C4 H4A 106.2
C5 C4 C15 113.49(19)
O3 C6 C7 105.55(19)
O3 C6 C17 109.1(2)
O3 C6 C5 105.48(18)
C17 C6 C7 110.68(19)
C17 C6 C5 113.6(2)
C5 C6 C7 111.89(19)
O7 C14 H14 110.4
O7 C14 C15 106.71(18)
O7 C14 C13 107.73(18)
C15 C14 H14 110.4
C13 C14 H14 110.4
C13 C14 C15 111.19(19)
O1 C27 C21 112.8(2)
O2 C27 O1 124.2(2)
O2 C27 C21 123.0(2)
O9 C15 C1 110.56(18)
O9 C15 C4 105.07(18)
O9 C15 C14 108.85(19)
C1 C15 C4 102.31(19)
C1 C15 C14 118.4(2)
C14 C15 C4 110.71(19)
O9 C30 C31 110.4(2)
O10 C30 O9 125.2(2)
O10 C30 C31 124.4(2)
C6 C17 H17A 109.5
C6 C17 H17B 109.5
C6 C17 H17C 109.5
H17A C17 H17B 109.5
H17A C17 H17C 109.5
H17B C17 H17C 109.5
C12 C13 H13 108.3
C14 C13 C12 112.69(19)
C14 C13 H13 108.3
C14 C13 C20 108.47(19)
C20 C13 C12 110.8(2)
C20 C13 H13 108.3
H18A C18 H18B 109.5
H18A C18 H18C 109.5
H18B C18 H18C 109.5
C10 C18 H18A 109.5
C10 C18 H18B 109.5
C10 C18 H18C 109.5
O5 C10 C18 105.3(2)
O5 C10 C11 109.34(19)
O5 C10 C19 110.5(2)
C18 C10 C11 113.1(2)
C19 C10 C18 108.4(2)
C19 C10 C11 110.2(2)
C22 C21 C27 123.5(2)
C22 C21 C26 119.3(2)
C26 C21 C27 117.1(2)
C12 C11 H11 108.1
C10 C11 C12 113.9(2)
C10 C11 H11 108.1
C9 C11 C12 110.21(19)
C9 C11 C10 108.4(2)
C9 C11 H11 108.1
C12 C5 C6 110.27(19)
C12 C5 H5 108.0
C4 C5 C12 109.88(18)
C4 C5 C6 112.64(19)
C4 C5 H5 108.0
C6 C5 H5 108.0
C22 C23 H23 119.8
C22 C23 C24 120.3(3)
C24 C23 H23 119.8
H16A C16 H16B 109.5
H16A C16 H16C 109.5
H16B C16 H16C 109.5
C2 C16 H16A 109.5
C2 C16 H16B 109.5
C2 C16 H16C 109.5
O7 C28 C29 110.1(2)
O8 C28 O7 123.9(3)
O8 C28 C29 126.0(3)
C21 C26 H26 119.7
C25 C26 C21 120.5(3)
C25 C26 H26 119.7
C1 C2 C3 105.35(19)
C1 C2 H2 108.3
C3 C2 H2 108.3
C16 C2 C1 113.2(2)
C16 C2 C3 113.3(2)
C16 C2 H2 108.3
C23 C24 H24 120.0
C25 C24 C23 119.9(3)
C25 C24 H24 120.0
C13 C20 H20A 109.5
C13 C20 H20B 109.5
C13 C20 H20C 109.5
H20A C20 H20B 109.5
H20A C20 H20C 109.5
H20B C20 H20C 109.5
C10 C19 H19A 109.5
C10 C19 H19B 109.5
C10 C19 H19C 109.5
H19A C19 H19B 109.5
H19A C19 H19C 109.5
H19B C19 H19C 109.5
C8 C9 C11 113.2(2)
O6 C9 C8 123.3(2)
O6 C9 C11 123.5(2)
C26 C25 H25 120.1
C24 C25 C26 119.9(2)
C24 C25 H25 120.1
C30 C31 H31A 109.5
C30 C31 H31B 109.5
C30 C31 H31C 109.5
H31A C31 H31B 109.5
H31A C31 H31C 109.5
H31B C31 H31C 109.5
C28 C29 H29A 109.5
C28 C29 H29B 109.5
C28 C29 H29C 109.5
H29A C29 H29B 109.5
H29A C29 H29C 109.5
H29B C29 H29C 109.5

loop_
_geom_bond_atom_site_label_1
_geom_bond_atom_site_label_2
_geom_bond_distance
O9 C15 1.467(3)
O9 C30 1.346(3)
O1 C3 1.457(3)
O1 C27 1.337(3)
O5 C7 1.426(3)
O5 C10 1.447(3)
O7 C14 1.446(3)
O7 C28 1.348(3)
O2 C27 1.211(3)
O4 H4 0.8200
O4 C7 1.406(3)
O3 H3 0.8200
O3 C6 1.436(3)
O10 C30 1.204(3)
C22 H22 0.9300
C22 C21 1.387(4)
C22 C23 1.384(4)
C12 H12 0.9800
C12 C13 1.556(3)
C12 C11 1.553(3)
C12 C5 1.559(3)
C1 H1A 0.9700
C1 H1B 0.9700
C1 C15 1.518(3)
C1 C2 1.542(3)
C8 H8A 0.9700
C8 H8B 0.9700
C8 C7 1.523(4)
C8 C9 1.517(3)
C7 C6 1.573(3)
C3 H3A 0.9800
C3 C4 1.537(3)
C3 C2 1.554(3)
C4 H4A 0.9800
C4 C15 1.537(3)
C4 C5 1.537(3)
C6 C17 1.523(3)
C6 C5 1.565(3)
C14 H14 0.9800
C14 C15 1.526(3)
C14 C13 1.524(3)
C27 C21 1.489(4)
C30 C31 1.503(4)
C17 H17A 0.9600
C17 H17B 0.9600
C17 H17C 0.9600
C13 H13 0.9800
C13 C20 1.539(3)
C18 H18A 0.9600
C18 H18B 0.9600
C18 H18C 0.9600
C18 C10 1.526(3)
O6 C9 1.211(3)
O8 C28 1.200(4)
C10 C11 1.538(3)
C10 C19 1.525(4)
C21 C26 1.397(3)
C11 H11 0.9800
C11 C9 1.523(3)
C5 H5 0.9800
C23 H23 0.9300
C23 C24 1.391(4)
C16 H16A 0.9600
C16 H16B 0.9600
C16 H16C 0.9600
C16 C2 1.526(3)
C28 C29 1.493(4)
C26 H26 0.9300
C26 C25 1.381(4)
C2 H2 0.9800
C24 H24 0.9300
C24 C25 1.380(4)
C20 H20A 0.9600
C20 H20B 0.9600
C20 H20C 0.9600
C19 H19A 0.9600
C19 H19B 0.9600
C19 H19C 0.9600
C25 H25 0.9300
C31 H31A 0.9600
C31 H31B 0.9600
C31 H31C 0.9600
C29 H29A 0.9600
C29 H29B 0.9600
C29 H29C 0.9600

loop_
_geom_torsion_atom_site_label_1
_geom_torsion_atom_site_label_2
_geom_torsion_atom_site_label_3
_geom_torsion_atom_site_label_4
_geom_torsion
O1 C3 C4 C15 -93.7(2)
O1 C3 C4 C5 34.3(3)
O1 C3 C2 C1 120.4(2)
O1 C3 C2 C16 -115.4(2)
O1 C27 C21 C22 -10.8(3)
O1 C27 C21 C26 172.0(2)
O5 C7 C6 O3 161.73(18)
O5 C7 C6 C17 43.8(3)
O5 C7 C6 C5 -84.0(2)
O5 C10 C11 C12 -59.4(3)
O5 C10 C11 C9 63.7(3)
O7 C14 C15 O9 174.32(17)
O7 C14 C15 C1 -58.3(3)
O7 C14 C15 C4 59.3(2)
O7 C14 C13 C12 -64.6(2)
O7 C14 C13 C20 58.4(2)
O2 C27 C21 C22 169.1(3)
O2 C27 C21 C26 -8.1(4)
O4 C7 C6 O3 48.1(2)
O4 C7 C6 C17 -69.8(2)
O4 C7 C6 C5 162.38(19)
O3 C6 C5 C12 168.46(19)
O3 C6 C5 C4 -68.4(2)
C22 C21 C26 C25 -1.1(4)
C22 C23 C24 C25 -0.7(4)
C12 C11 C9 C8 82.5(2)
C12 C11 C9 O6 -97.7(3)
C8 C7 C6 O3 -72.0(2)
C8 C7 C6 C17 170.13(19)
C8 C7 C6 C5 42.3(3)
C7 O5 C10 C18 -146.3(2)
C7 O5 C10 C11 -24.5(3)
C7 O5 C10 C19 96.9(2)
C7 C8 C9 O6 166.9(2)
C7 C8 C9 C11 -13.3(3)
C7 C6 C5 C12 54.2(3)
C7 C6 C5 C4 177.33(19)
C3 O1 C27 O2 -12.8(3)
C3 O1 C27 C21 167.15(19)
C3 C4 C15 O9 73.8(2)
C3 C4 C15 C1 -41.8(2)
C3 C4 C15 C14 -168.89(19)
C3 C4 C5 C12 -174.7(2)
C3 C4 C5 C6 61.9(3)
C4 C3 C2 C1 1.5(2)
C4 C3 C2 C16 125.7(2)
C14 O7 C28 O8 -3.2(4)
C14 O7 C28 C29 176.9(2)
C27 O1 C3 C4 -138.2(2)
C27 O1 C3 C2 105.8(2)
C27 C21 C26 C25 176.2(2)
C15 O9 C30 O10 -4.5(4)
C15 O9 C30 C31 176.5(2)
C15 C1 C2 C3 -27.3(2)
C15 C1 C2 C16 -151.6(2)
C15 C4 C5 C12 -51.3(3)
C15 C4 C5 C6 -174.66(19)
C15 C14 C13 C12 52.0(3)
C15 C14 C13 C20 175.05(19)
C30 O9 C15 C1 -66.7(3)
C30 O9 C15 C4 -176.4(2)
C30 O9 C15 C14 65.0(3)
C17 C6 C5 C12 -72.1(3)
C17 C6 C5 C4 51.1(3)
C13 C12 C11 C10 -135.6(2)
C13 C12 C11 C9 102.4(2)
C13 C12 C5 C4 45.4(3)
C13 C12 C5 C6 170.1(2)
C13 C14 C15 O9 57.1(2)
C13 C14 C15 C1 -175.5(2)
C13 C14 C15 C4 -57.9(3)
C18 C10 C11 C12 57.6(3)
C18 C10 C11 C9 -179.4(2)
C10 O5 C7 O4 -154.7(2)
C10 O5 C7 C8 -33.6(3)
C10 O5 C7 C6 92.4(2)
C10 C11 C9 C8 -42.7(3)
C10 C11 C9 O6 137.1(2)
C21 C22 C23 C24 -0.5(4)
C21 C26 C25 C24 -0.1(4)
C11 C12 C13 C14 -173.88(19)
C11 C12 C13 C20 64.4(2)
C11 C12 C5 C4 170.24(19)
C11 C12 C5 C6 -65.0(3)
C5 C12 C13 C14 -46.9(3)
C5 C12 C13 C20 -168.6(2)
C5 C12 C11 C10 95.6(2)
C5 C12 C11 C9 -26.4(3)
C5 C4 C15 O9 -58.4(2)
C5 C4 C15 C1 -173.92(18)
C5 C4 C15 C14 59.0(3)
C23 C22 C21 C27 -175.7(2)
C23 C22 C21 C26 1.4(4)
C23 C24 C25 C26 1.0(4)
C28 O7 C14 C15 118.6(2)
C28 O7 C14 C13 -121.9(2)
C2 C1 C15 O9 -68.7(2)
C2 C1 C15 C4 42.7(2)
C2 C1 C15 C14 164.7(2)
C2 C3 C4 C15 24.6(2)
C2 C3 C4 C5 152.6(2)
C19 C10 C11 C12 179.03(19)
C19 C10 C11 C9 -57.9(3)
C9 C8 C7 O5 53.7(3)
C9 C8 C7 O4 171.65(19)
C9 C8 C7 C6 -72.1(2)
